data_1505845
loop_
_publ_author_name
'Jung, Cheol-Kyu'
'Garner, Susan A.'
'Krische, Michael J.'

_publ_section_title
;
 Hydrogen-mediated aldol reductive coupling of vinyl ketones catalyzed by
 rhodium: high syn-selectivity through the effect of tri-2-furylphosphine.
;
_journal_issue 3
_journal_name_full 'Organic letters'
_journal_page_first 519
_journal_page_last 522
_journal_paper_doi 10.1021/ol052859x
_journal_volume 8
_journal_year 2006
_chemical_formula_sum 'C14 H15 N O4'
_chemical_formula_weight 261.27
_chemical_name_systematic
; 
 ? 
;
_space_group_IT_number 61
_symmetry_cell_setting orthorhombic
_symmetry_space_group_name_Hall '-P 2ac 2ab'
_symmetry_space_group_name_H-M 'P b c a'
_atom_sites_solution_hydrogens geom
_atom_sites_solution_primary direct
_atom_sites_solution_secondary difmap
_audit_creation_method SHELXL-97
_cell_angle_alpha 90.00
_cell_angle_beta 90.000(6)
_cell_angle_gamma 90.00
_cell_formula_units_Z 8
_cell_length_a 15.4690(17)
_cell_length_b 7.263(3)
_cell_length_c 22.129(7)
_cell_measurement_reflns_used 2014
_cell_measurement_temperature 268(2)
_cell_measurement_theta_max 25
_cell_measurement_theta_min 3
_cell_volume 2486.2(13)
_computing_cell_refinement 'Collect software, Nonius B.V. 1998'
_computing_data_collection 'Collect software, Nonius B.V. 1998'
_computing_data_reduction
;
DENZO and Scalepack (Otwinoski and Minor, 1997)
;
_computing_molecular_graphics 'XP SHELXTL/PC, Siemens Analytical'
_computing_structure_refinement 'XL SHELXTL/PC, Siemens Analytical'
_computing_structure_solution
;

SIR97 - Altomare A., Burla M.C., Camalli M., Cascarano G.L., Giacovazzo C., 
Guagliardi A., Moliterni A.G.G., Polidori G.,Spagna R.
;
_diffrn_ambient_temperature 268(2)
_diffrn_measured_fraction_theta_full 0.900
_diffrn_measured_fraction_theta_max 0.900
_diffrn_measurement_device_type 'Nonius Kappa CCD'
_diffrn_measurement_method \w-scans
_diffrn_radiation_monochromator graphite
_diffrn_radiation_source 'fine-focus sealed tube'
_diffrn_radiation_type MoK\a
_diffrn_radiation_wavelength 0.71073
_diffrn_reflns_av_R_equivalents 0.0000
_diffrn_reflns_av_sigmaI/netI 0.2005
_diffrn_reflns_limit_h_max 18
_diffrn_reflns_limit_h_min 0
_diffrn_reflns_limit_k_max 8
_diffrn_reflns_limit_k_min 0
_diffrn_reflns_limit_l_max 23
_diffrn_reflns_limit_l_min 0
_diffrn_reflns_number 1969
_diffrn_reflns_theta_full 24.97
_diffrn_reflns_theta_max 24.97
_diffrn_reflns_theta_min 3.21
_exptl_absorpt_coefficient_mu 0.103
_exptl_absorpt_correction_type none
_exptl_crystal_colour colorless
_exptl_crystal_density_diffrn 1.396
_exptl_crystal_density_method 'not measured'
_exptl_crystal_description 'thin plates'
_exptl_crystal_F_000 1104
_exptl_crystal_size_max 0.58
_exptl_crystal_size_mid 0.26
_exptl_crystal_size_min 0.02
_refine_diff_density_max 0.243
_refine_diff_density_min -0.220
_refine_diff_density_rms 0.058
_refine_ls_extinction_coef 0.0046(12)
_refine_ls_extinction_expression Fc^*^=kFc[1+0.001xFc^2^\l^3^/sin(2\q)]^-1/4^
_refine_ls_extinction_method SHELXL
_refine_ls_goodness_of_fit_ref 1.194
_refine_ls_hydrogen_treatment constr
_refine_ls_matrix_type full
_refine_ls_number_parameters 174
_refine_ls_number_reflns 1969
_refine_ls_number_restraints 114
_refine_ls_restrained_S_all 1.182
_refine_ls_R_factor_all 0.2741
_refine_ls_R_factor_gt 0.1036
_refine_ls_shift/su_max 0.000
_refine_ls_shift/su_mean 0.000
_refine_ls_structure_factor_coef Fsqd
_refine_ls_weighting_details 'calc w=1/[\s^2^(Fo^2^)+(0.0353P)^2^+4.0779P] where P=(Fo^2^+2Fc^2^)/3'
_refine_ls_weighting_scheme calc
_refine_ls_wR_factor_gt 0.1515
_refine_ls_wR_factor_ref 0.2154
_reflns_number_gt 829
_reflns_number_total 1969
_reflns_threshold_expression >2sigma(I)
_cod_data_source_file ol052859xsi20051125_020910.cif
_cod_data_source_block cue2
_cod_depositor_comments
;
The following automatic conversions were performed:

'_symmetry_cell_setting' value 'Orthorhombic' changed to
'orthorhombic' according to
/home/saulius/struct/CIF-dictionaries/cif_core.dic dictionary named
'cif_core.dic' version 2.4.1 from 2010-06-29.

Automatic conversion script
Id: cif_fix_values 1715 2011-07-08 13:25:40Z adriana 
;
_cod_original_cell_volume 2486.2(14)
_cod_original_sg_symbol_H-M Pbca
_cod_database_code 1505845

loop_
_symmetry_equiv_pos_as_xyz
'x, y, z'
'-x+1/2, -y, z+1/2'
'x+1/2, -y+1/2, -z'
'-x, y+1/2, -z+1/2'
'-x, -y, -z'
'x-1/2, y, -z-1/2'
'-x-1/2, y-1/2, z'
'x, -y-1/2, z-1/2'

loop_
_atom_site_label
_atom_site_type_symbol
_atom_site_fract_x
_atom_site_fract_y
_atom_site_fract_z
_atom_site_U_iso_or_equiv
_atom_site_adp_type
_atom_site_occupancy
_atom_site_symmetry_multiplicity
_atom_site_calc_flag
_atom_site_refinement_flags
O1 O 0.4821(3) 0.1901(7) 0.7362(3) 0.0674(18) Uani 1 1 d U
O2 O 0.2238(3) 0.3037(7) 0.8229(3) 0.0644(17) Uani 1 1 d U
O3 O 0.4955(3) 0.3124(7) 0.9254(3) 0.0732(18) Uani 1 1 d U
H3O H 0.5258 0.2431 0.9456 0.110 Uiso 1 1 calc R
O4 O 0.4025(3) -0.0615(7) 1.0086(3) 0.0725(19) Uani 1 1 d U
N1 N 0.3632(3) 0.2576(8) 0.7926(3) 0.0451(16) Uani 1 1 d U
C1 C 0.4046(5) 0.1934(10) 0.7424(4) 0.050(2) Uani 1 1 d U
C2 C 0.3359(4) 0.1328(9) 0.7016(4) 0.041(2) Uani 1 1 d U
C3 C 0.3417(5) 0.0611(9) 0.6451(4) 0.051(2) Uani 1 1 d U
H3 H 0.3947 0.0315 0.6278 0.062 Uiso 1 1 d R
C4 C 0.2654(6) 0.0226(9) 0.6162(4) 0.061(2) Uani 1 1 d U
H4 H 0.2671 -0.0233 0.5770 0.073 Uiso 1 1 d R
C5 C 0.1874(5) 0.0586(11) 0.6429(5) 0.059(2) Uani 1 1 d U
H5 H 0.1374 0.0294 0.6217 0.071 Uiso 1 1 d R
C6 C 0.1815(5) 0.1312(9) 0.6998(4) 0.055(2) Uani 1 1 d U
H6 H 0.1282 0.1550 0.7176 0.066 Uiso 1 1 d R
C7 C 0.2585(5) 0.1686(9) 0.7278(4) 0.043(2) Uani 1 1 d U
C8 C 0.2747(5) 0.2481(9) 0.7864(4) 0.047(2) Uani 1 1 d U
C9 C 0.4074(5) 0.3430(10) 0.8419(4) 0.052(2) Uani 1 1 d U
H9A H 0.3688 0.4309 0.8610 0.063 Uiso 1 1 d R
H9B H 0.4566 0.4103 0.8261 0.063 Uiso 1 1 d R
C10 C 0.4412(5) 0.2068(10) 0.8869(4) 0.054(2) Uani 1 1 d U
H10 H 0.4754 0.1132 0.8657 0.065 Uiso 1 1 d R
C11 C 0.3700(5) 0.1103(10) 0.9213(4) 0.055(2) Uani 1 1 d U
H11 H 0.3284 0.0645 0.8915 0.066 Uiso 1 1 d R
C12 C 0.3201(5) 0.2381(11) 0.9623(4) 0.077(3) Uani 1 1 d U
H12A H 0.3600 0.3018 0.9881 0.116 Uiso 1 1 d R
H12B H 0.2810 0.1668 0.9865 0.116 Uiso 1 1 d R
H12C H 0.2880 0.3259 0.9389 0.116 Uiso 1 1 d R
C13 C 0.4066(5) -0.0538(11) 0.9545(5) 0.054(2) Uani 1 1 d U
C14 C 0.4457(5) -0.2035(10) 0.9186(4) 0.077(3) Uani 1 1 d U
H14A H 0.4499 -0.3136 0.9424 0.115 Uiso 1 1 d R
H14B H 0.5024 -0.1650 0.9064 0.115 Uiso 1 1 d R
H14C H 0.4112 -0.2274 0.8834 0.115 Uiso 1 1 d R

loop_
_atom_site_aniso_label
_atom_site_aniso_U_11
_atom_site_aniso_U_22
_atom_site_aniso_U_33
_atom_site_aniso_U_23
_atom_site_aniso_U_13
_atom_site_aniso_U_12
O1 0.050(3) 0.080(4) 0.072(5) -0.006(3) 0.001(3) 0.006(3)
O2 0.062(3) 0.072(4) 0.059(4) -0.009(3) 0.012(3) 0.008(3)
O3 0.079(4) 0.066(3) 0.074(5) 0.007(3) -0.029(3) -0.014(3)
O4 0.072(3) 0.081(4) 0.064(5) 0.009(4) 0.003(4) 0.008(3)
N1 0.042(3) 0.051(4) 0.043(5) -0.006(3) -0.002(3) -0.004(3)
C1 0.058(5) 0.043(4) 0.049(6) 0.002(4) 0.004(5) 0.005(4)
C2 0.047(4) 0.035(4) 0.041(6) -0.005(4) -0.001(4) 0.005(3)
C3 0.055(5) 0.042(4) 0.057(6) -0.001(4) 0.006(4) 0.006(4)
C4 0.080(5) 0.052(5) 0.050(6) -0.002(4) -0.008(5) -0.003(4)
C5 0.059(5) 0.054(5) 0.064(7) 0.005(5) -0.029(5) -0.006(4)
C6 0.056(5) 0.047(4) 0.063(6) 0.011(4) 0.005(5) 0.005(4)
C7 0.045(4) 0.041(4) 0.042(5) 0.011(4) 0.000(4) 0.003(4)
C8 0.053(5) 0.045(4) 0.044(6) 0.004(4) 0.009(4) 0.007(4)
C9 0.063(4) 0.045(4) 0.050(6) -0.004(4) -0.001(4) 0.004(4)
C10 0.058(4) 0.050(4) 0.054(6) -0.002(4) 0.001(4) -0.004(4)
C11 0.054(4) 0.051(4) 0.060(6) 0.006(4) 0.007(4) 0.002(4)
C12 0.079(5) 0.082(5) 0.071(6) 0.011(5) 0.017(5) 0.022(5)
C13 0.053(4) 0.053(5) 0.056(6) 0.005(5) 0.001(5) -0.015(4)
C14 0.097(5) 0.051(5) 0.082(6) -0.009(5) -0.006(5) 0.016(4)

loop_
_atom_type_symbol
_atom_type_description
_atom_type_scat_dispersion_real
_atom_type_scat_dispersion_imag
_atom_type_scat_source
C C 0.0033 0.0016 'International Tables Vol C Tables 4.2.6.8 and 6.1.1.4'
H H 0.0000 0.0000 'International Tables Vol C Tables 4.2.6.8 and 6.1.1.4'
N N 0.0061 0.0033 'International Tables Vol C Tables 4.2.6.8 and 6.1.1.4'
O O 0.0106 0.0060 'International Tables Vol C Tables 4.2.6.8 and 6.1.1.4'

loop_
_geom_angle_atom_site_label_1
_geom_angle_atom_site_label_2
_geom_angle_atom_site_label_3
_geom_angle
C10 O3 H3O 109.5
C1 N1 C8 111.7(7)
C1 N1 C9 123.0(6)
C8 N1 C9 124.9(7)
O1 C1 N1 124.5(8)
O1 C1 C2 130.1(8)
N1 C1 C2 105.3(7)
C7 C2 C3 121.8(8)
C7 C2 C1 108.6(7)
C3 C2 C1 129.5(7)
C2 C3 C4 116.7(8)
C2 C3 H3 121.7
C4 C3 H3 121.4
C5 C4 C3 121.3(8)
C5 C4 H4 119.8
C3 C4 H4 118.8
C6 C5 C4 122.0(8)
C6 C5 H5 119.8
C4 C5 H5 118.2
C5 C6 C7 115.8(7)
C5 C6 H6 121.4
C7 C6 H6 122.8
C2 C7 C6 122.3(8)
C2 C7 C8 108.0(7)
C6 C7 C8 129.6(7)
O2 C8 N1 124.7(8)
O2 C8 C7 128.9(7)
N1 C8 C7 106.3(7)
N1 C9 C10 112.8(6)
N1 C9 H9A 108.9
C10 C9 H9A 111.1
N1 C9 H9B 108.6
C10 C9 H9B 107.3
H9A C9 H9B 107.9
O3 C10 C9 104.4(6)
O3 C10 C11 112.2(7)
C9 C10 C11 112.7(6)
O3 C10 H10 110.0
C9 C10 H10 109.2
C11 C10 H10 108.2
C12 C11 C13 112.7(7)
C12 C11 C10 113.0(6)
C13 C11 C10 109.7(6)
C12 C11 H11 106.1
C13 C11 H11 107.8
C10 C11 H11 107.2
C11 C12 H12A 108.9
C11 C12 H12B 109.0
H12A C12 H12B 109.5
C11 C12 H12C 110.5
H12A C12 H12C 109.5
H12B C12 H12C 109.5
O4 C13 C14 121.6(8)
O4 C13 C11 120.1(8)
C14 C13 C11 118.3(8)
C13 C14 H14A 110.3
C13 C14 H14B 108.1
H14A C14 H14B 109.5
C13 C14 H14C 110.1
H14A C14 H14C 109.5
H14B C14 H14C 109.5

loop_
_geom_bond_atom_site_label_1
_geom_bond_atom_site_label_2
_geom_bond_distance
O1 C1 1.206(8)
O2 C8 1.198(8)
O3 C10 1.421(8)
O3 H3O 0.8200
O4 C13 1.201(9)
N1 C1 1.364(9)
N1 C8 1.377(8)
N1 C9 1.429(8)
C1 C2 1.464(10)
C2 C7 1.355(9)
C2 C3 1.357(9)
C3 C4 1.371(10)
C3 H3 0.9299
C4 C5 1.368(10)
C4 H4 0.9299
C5 C6 1.367(10)
C5 H5 0.9300
C6 C7 1.370(9)
C6 H6 0.9300
C7 C8 1.442(10)
C9 C10 1.498(9)
C9 H9A 0.9700
C9 H9B 0.9699
C10 C11 1.512(9)
C10 H10 0.9800
C11 C12 1.509(9)
C11 C13 1.510(10)
C11 H11 0.9799
C12 H12A 0.9601
C12 H12B 0.9601
C12 H12C 0.9600
C13 C14 1.476(10)
C14 H14A 0.9600
C14 H14B 0.9599
C14 H14C 0.9601

loop_
_geom_hbond_atom_site_label_D
_geom_hbond_atom_site_label_H
_geom_hbond_atom_site_label_A
_geom_hbond_distance_DH
_geom_hbond_distance_HA
_geom_hbond_distance_DA
_geom_hbond_angle_DHA
_geom_hbond_site_symmetry_A
O3 H3O O4 0.82 2.00 2.819(8) 176.4 5_657

loop_
_geom_torsion_atom_site_label_1
_geom_torsion_atom_site_label_2
_geom_torsion_atom_site_label_3
_geom_torsion_atom_site_label_4
_geom_torsion
C8 N1 C1 O1 178.6(7)
C9 N1 C1 O1 5.4(12)
C8 N1 C1 C2 -1.8(8)
C9 N1 C1 C2 -175.1(6)
O1 C1 C2 C7 -178.5(8)
N1 C1 C2 C7 2.0(8)
O1 C1 C2 C3 -1.9(13)
N1 C1 C2 C3 178.6(7)
C7 C2 C3 C4 -1.4(10)
C1 C2 C3 C4 -177.6(7)
C2 C3 C4 C5 1.2(11)
C3 C4 C5 C6 -1.2(12)
C4 C5 C6 C7 1.1(11)
C3 C2 C7 C6 1.5(11)
C1 C2 C7 C6 178.4(7)
C3 C2 C7 C8 -178.4(6)
C1 C2 C7 C8 -1.4(8)
C5 C6 C7 C2 -1.3(10)
C5 C6 C7 C8 178.5(7)
C1 N1 C8 O2 -176.4(7)
C9 N1 C8 O2 -3.3(11)
C1 N1 C8 C7 1.0(8)
C9 N1 C8 C7 174.1(6)
C2 C7 C8 O2 177.6(7)
C6 C7 C8 O2 -2.2(13)
C2 C7 C8 N1 0.3(8)
C6 C7 C8 N1 -179.5(7)
C1 N1 C9 C10 -85.5(9)
C8 N1 C9 C10 102.1(8)
N1 C9 C10 O3 169.6(6)
N1 C9 C10 C11 -68.3(8)
O3 C10 C11 C12 50.9(9)
C9 C10 C11 C12 -66.6(9)
O3 C10 C11 C13 -75.8(8)
C9 C10 C11 C13 166.7(7)
C12 C11 C13 O4 -7.8(11)
C10 C11 C13 O4 119.0(8)
C12 C11 C13 C14 171.1(7)
C10 C11 C13 C14 -62.1(9)
